data_2018159
loop_
_publ_author_name
'Smith, Graham'
'Wermuth, Urs D.'

_publ_section_title
;
 Proton-transfer compounds of isonipecotamide with the aromatic
 dicarboxylic acids 4-nitrophthalic, 4,5-dichlorophthalic,
 5-nitroisophthalic and terephthalic acid
;
_journal_coeditor_code SU3064
_journal_issue 7
_journal_name_full 'Acta Crystallographica Section C'
_journal_page_first o259
_journal_page_last o264
_journal_paper_doi 10.1107/S0108270111020518
_journal_volume 67
_journal_year 2011
_chemical_formula_iupac 'C6 H13 N2 O + , C8 H3 Cl2 O4 -'
_chemical_formula_moiety 'C6 H13 N2 O +, C8 H3 Cl2 O4 -'
_chemical_formula_sum 'C14 H16 Cl2 N2 O5'
_chemical_formula_weight 363.19
_chemical_name_common 'isonipecotamide hydrogen 4,5-dichlorophthalate'
_chemical_name_systematic
;
4-carbamoylpiperidinium 2-carboxy-4,5-dichlorobenzoate
;
_space_group_IT_number 14
_symmetry_cell_setting monoclinic
_symmetry_space_group_name_Hall '-P 2yn'
_symmetry_space_group_name_H-M 'P 1 21/n 1'
_atom_sites_solution_hydrogens geom
_atom_sites_solution_primary direct
_atom_sites_solution_secondary difmap
_audit_creation_method SHELXL97
_cell_angle_alpha 90.00
_cell_angle_beta 92.479(4)
_cell_angle_gamma 90.00
_cell_formula_units_Z 4
_cell_length_a 6.6897(4)
_cell_length_b 9.7392(5)
_cell_length_c 24.1222(13)
_cell_measurement_reflns_used 8871
_cell_measurement_temperature 200(2)
_cell_measurement_theta_max 28.89
_cell_measurement_theta_min 3.14
_cell_volume 1570.15(15)
_computing_cell_refinement 'CrysAlis PRO (Oxford Diffraction, 2009)'
_computing_data_collection 'CrysAlis PRO (Oxford Diffraction, 2009)'
_computing_data_reduction 'CrysAlis PRO (Oxford Diffraction, 2009)'
_computing_molecular_graphics 'PLATON (Spek, 2009)'
_computing_publication_material 'PLATON (Spek, 2009)'
_computing_structure_refinement
;
SHELXL97 (Sheldrick, 2008) within WinGX (Farrugia, 1999)
;
_computing_structure_solution 'SIR92 (Altomare <i>et al.</i>, 1994)'
_diffrn_ambient_temperature 200(2)
_diffrn_measured_fraction_theta_full 0.999
_diffrn_measured_fraction_theta_max 0.999
_diffrn_measurement_device_type 'Oxford Gemini S CCD area-detector'
_diffrn_measurement_method \w
_diffrn_radiation_monochromator graphite
_diffrn_radiation_source 'Enhance (Mo) X-ray source'
_diffrn_radiation_type MoK\a
_diffrn_radiation_wavelength 0.71073
_diffrn_reflns_av_R_equivalents 0.0277
_diffrn_reflns_av_sigmaI/netI 0.0159
_diffrn_reflns_limit_h_max 8
_diffrn_reflns_limit_h_min -8
_diffrn_reflns_limit_k_max 12
_diffrn_reflns_limit_k_min -12
_diffrn_reflns_limit_l_max 29
_diffrn_reflns_limit_l_min -29
_diffrn_reflns_number 19231
_diffrn_reflns_theta_full 25.99
_diffrn_reflns_theta_max 25.99
_diffrn_reflns_theta_min 3.13
_diffrn_standards_number 0
_exptl_absorpt_coefficient_mu 0.440
_exptl_absorpt_correction_T_max 0.980
_exptl_absorpt_correction_T_min 0.908
_exptl_absorpt_correction_type multi-scan
_exptl_absorpt_process_details '(CrysAlis PRO; Oxford Diffraction, 2009)'
_exptl_crystal_colour colourless
_exptl_crystal_density_diffrn 1.536
_exptl_crystal_density_method 'not measured'
_exptl_crystal_description block
_exptl_crystal_F_000 752
_exptl_crystal_size_max 0.30
_exptl_crystal_size_mid 0.25
_exptl_crystal_size_min 0.20
_refine_diff_density_max 0.367
_refine_diff_density_min -0.292
_refine_ls_extinction_method none
_refine_ls_goodness_of_fit_ref 1.299
_refine_ls_hydrogen_treatment mixed
_refine_ls_matrix_type full
_refine_ls_number_parameters 224
_refine_ls_number_reflns 3084
_refine_ls_number_restraints 0
_refine_ls_restrained_S_all 1.299
_refine_ls_R_factor_all 0.0531
_refine_ls_R_factor_gt 0.0460
_refine_ls_shift/su_max 0.001
_refine_ls_shift/su_mean 0.000
_refine_ls_structure_factor_coef Fsqd
_refine_ls_weighting_details 'calc w = 1/[\s^2^(Fo^2^)+(0.0177P)^2^+2.7340P] where P=(Fo^2^+2Fc^2^)/3'
_refine_ls_weighting_scheme calc
_refine_ls_wR_factor_gt 0.1108
_refine_ls_wR_factor_ref 0.1131
_reflns_number_gt 2777
_reflns_number_total 3084
_reflns_threshold_expression I>2\s(I)
_cod_data_source_file su3064.cif
_cod_data_source_block II
_cod_original_sg_symbol_H-M 'P 21/n'
_cod_database_code 2018159
_cod_database_fobs_code 2018159

loop_
_symmetry_equiv_pos_as_xyz
'x, y, z'
'-x+1/2, y+1/2, -z+1/2'
'-x, -y, -z'
'x+1/2, -y+1/2, z+1/2'

loop_
_atom_site_aniso_label
_atom_site_aniso_U_11
_atom_site_aniso_U_22
_atom_site_aniso_U_33
_atom_site_aniso_U_12
_atom_site_aniso_U_13
_atom_site_aniso_U_23
O41A 0.0668(18) 0.0325(14) 0.0373(13) -0.0036(12) 0.0091(12) -0.0144(10)
N1A 0.0399(15) 0.0181(13) 0.0176(12) 0.0011(11) 0.0035(10) 0.0015(10)
N41A 0.0473(18) 0.0476(19) 0.0188(13) 0.0047(15) 0.0016(12) 0.0000(13)
C2A 0.0276(16) 0.0319(16) 0.0238(14) -0.0008(13) 0.0002(12) 0.0005(12)
C3A 0.0281(16) 0.0329(17) 0.0246(14) 0.0010(13) 0.0052(12) -0.0023(12)
C4A 0.0325(16) 0.0161(13) 0.0218(13) 0.0015(12) 0.0034(12) 0.0005(11)
C5A 0.0291(16) 0.0296(16) 0.0263(14) -0.0068(13) 0.0036(12) -0.0041(12)
C6A 0.0308(16) 0.0283(16) 0.0250(14) -0.0024(13) 0.0085(12) -0.0018(12)
C41A 0.0291(17) 0.0332(18) 0.0256(14) 0.0019(13) 0.0032(12) -0.0046(13)
Cl4 0.0669(6) 0.0320(4) 0.0322(4) -0.0029(4) 0.0072(4) -0.0148(3)
Cl5 0.0467(5) 0.0405(4) 0.0167(3) -0.0004(4) 0.0042(3) 0.0023(3)
O11 0.0497(14) 0.0189(10) 0.0250(10) 0.0022(10) 0.0033(9) -0.0003(8)
O12 0.0677(16) 0.0235(11) 0.0182(10) 0.0047(11) 0.0001(10) -0.0018(8)
O21 0.0436(13) 0.0308(12) 0.0184(10) -0.0001(10) 0.0018(9) 0.0055(8)
O22 0.0601(16) 0.0216(12) 0.0364(12) -0.0040(11) 0.0031(11) 0.0110(9)
C1 0.0193(13) 0.0200(13) 0.0190(12) -0.0016(11) 0.0012(10) -0.0004(10)
C2 0.0173(13) 0.0215(14) 0.0214(13) -0.0008(11) 0.0004(10) 0.0012(11)
C3 0.0281(15) 0.0174(13) 0.0296(15) -0.0021(12) 0.0016(12) 0.0002(12)
C4 0.0270(15) 0.0236(15) 0.0230(14) -0.0032(12) 0.0018(11) -0.0071(11)
C5 0.0230(14) 0.0292(15) 0.0171(13) -0.0027(12) 0.0012(11) 0.0008(11)
C6 0.0248(14) 0.0193(14) 0.0216(13) -0.0006(11) 0.0026(11) 0.0023(11)
C11 0.0269(15) 0.0229(14) 0.0214(13) -0.0014(12) 0.0036(11) -0.0009(11)
C21 0.0221(14) 0.0245(15) 0.0272(15) -0.0018(12) 0.0026(11) 0.0066(12)

loop_
_atom_site_type_symbol
_atom_site_label
_atom_site_fract_x
_atom_site_fract_y
_atom_site_fract_z
_atom_site_U_iso_or_equiv
_atom_site_thermal_displace_type
_atom_site_calc_flag
_atom_site_refinement_flags
_atom_site_occupancy
O O41A 0.7063(4) 0.2890(2) 0.24101(10) 0.0453(9) Uani . . 1.000
N N1A 0.8063(4) 0.4798(3) 0.42405(10) 0.0251(8) Uani . . 1.000
N N41A 0.7344(5) 0.5032(4) 0.20550(11) 0.0379(10) Uani . . 1.000
C C2A 0.9600(4) 0.5342(3) 0.38672(11) 0.0278(9) Uani . . 1.000
C C3A 0.9429(4) 0.4642(3) 0.33052(12) 0.0284(9) Uani . . 1.000
C C4A 0.7313(4) 0.4792(3) 0.30467(11) 0.0234(8) Uani . . 1.000
C C5A 0.5823(5) 0.4163(3) 0.34351(12) 0.0283(9) Uani . . 1.000
C C6A 0.5975(4) 0.4870(3) 0.39972(12) 0.0278(9) Uani . . 1.000
C C41A 0.7207(5) 0.4135(3) 0.24744(12) 0.0292(9) Uani . . 1.000
Cl Cl4 0.70276(15) 1.20000(9) 0.67633(3) 0.0436(3) Uani . . 1.000
Cl Cl5 0.73906(13) 0.88021(9) 0.70518(3) 0.0346(2) Uani . . 1.000
O O11 0.7966(3) 0.6468(2) 0.51891(8) 0.0312(7) Uani . . 1.000
O O12 0.7517(4) 0.7842(2) 0.44724(8) 0.0365(7) Uani . . 1.000
O O21 0.7440(3) 1.0235(2) 0.42476(8) 0.0309(7) Uani . . 1.000
O O22 0.7514(4) 1.2225(2) 0.46816(9) 0.0393(8) Uani . . 1.000
C C1 0.7580(4) 0.8846(3) 0.53926(11) 0.0194(7) Uani . . 1.000
C C2 0.7464(4) 1.0267(3) 0.52629(11) 0.0201(8) Uani . . 1.000
C C3 0.7329(4) 1.1194(3) 0.57002(12) 0.0250(8) Uani . . 1.000
C C4 0.7292(4) 1.0782(3) 0.62488(11) 0.0245(8) Uani . . 1.000
C C5 0.7429(4) 0.9395(3) 0.63756(11) 0.0231(8) Uani . . 1.000
C C6 0.7570(4) 0.8455(3) 0.59506(11) 0.0219(8) Uani . . 1.000
C C11 0.7709(4) 0.7639(3) 0.49947(11) 0.0237(8) Uani . . 1.000
C C21 0.7479(4) 1.0964(3) 0.46933(12) 0.0246(8) Uani . . 1.000
H H4A 0.70120 0.57720 0.30060 0.0280 Uiso calc R 1.000
H H11A 0.818(5) 0.531(4) 0.4561(15) 0.041(10) Uiso . . 1.000
H H12A 0.827(5) 0.394(4) 0.4321(15) 0.041(10) Uiso . . 1.000
H H21A 1.09250 0.51870 0.40350 0.0330 Uiso calc R 1.000
H H22A 0.94170 0.63240 0.38200 0.0330 Uiso calc R 1.000
H H31A 0.97510 0.36750 0.33480 0.0340 Uiso calc R 1.000
H H32A 1.03810 0.50460 0.30610 0.0340 Uiso calc R 1.000
H H41A 0.737(5) 0.467(4) 0.1749(16) 0.038(10) Uiso . . 1.000
H H42A 0.759(6) 0.595(4) 0.2140(15) 0.043(11) Uiso . . 1.000
H H51A 0.44760 0.42620 0.32750 0.0340 Uiso calc R 1.000
H H52A 0.60990 0.31900 0.34810 0.0340 Uiso calc R 1.000
H H61A 0.55780 0.58240 0.39550 0.0330 Uiso calc R 1.000
H H62A 0.50710 0.44320 0.42460 0.0330 Uiso calc R 1.000
H H3 0.72610 1.21270 0.56200 0.0300 Uiso calc R 1.000
H H6 0.76610 0.75270 0.60390 0.0260 Uiso calc R 1.000
H H12 0.74890 0.88380 0.43800 0.0440 Uiso . R 1.000

loop_
_atom_type_symbol
_atom_type_description
_atom_type_scat_dispersion_real
_atom_type_scat_dispersion_imag
_atom_type_scat_source
C C 0.0033 0.0016 'International Tables Vol C Tables 4.2.6.8 and 6.1.1.4'
H H 0.0000 0.0000 'International Tables Vol C Tables 4.2.6.8 and 6.1.1.4'
N N 0.0061 0.0033 'International Tables Vol C Tables 4.2.6.8 and 6.1.1.4'
O O 0.0106 0.0060 'International Tables Vol C Tables 4.2.6.8 and 6.1.1.4'
Cl Cl 0.1484 0.1585 'International Tables Vol C Tables 4.2.6.8 and 6.1.1.4'

loop_
_geom_angle_atom_site_label_1
_geom_angle_atom_site_label_2
_geom_angle_atom_site_label_3
_geom_angle_site_symmetry_1
_geom_angle_site_symmetry_2
_geom_angle_site_symmetry_3
_geom_angle
_geom_angle_publ_flag
C11 O12 H12 . . . 112.00 no
C2A N1A C6A . . . 113.8(2) no
C6A N1A H11A . . . 110(2) no
C2A N1A H11A . . . 106(2) no
C2A N1A H12A . . . 112(2) no
C6A N1A H12A . . . 106(2) no
H11A N1A H12A . . . 109(3) no
H41A N41A H42A . . . 127(4) no
C41A N41A H42A . . . 118(2) no
C41A N41A H41A . . . 114(3) no
N1A C2A C3A . . . 110.6(2) no
C2A C3A C4A . . . 110.7(2) no
C5A C4A C41A . . . 112.5(2) no
C3A C4A C5A . . . 109.2(2) no
C3A C4A C41A . . . 109.6(2) no
C4A C5A C6A . . . 110.2(2) no
N1A C6A C5A . . . 110.8(2) no
O41A C41A N41A . . . 123.8(3) no
O41A C41A C4A . . . 122.1(3) no
N41A C41A C4A . . . 114.1(3) no
N1A C2A H22A . . . 110.00 no
N1A C2A H21A . . . 109.00 no
H21A C2A H22A . . . 108.00 no
C3A C2A H21A . . . 110.00 no
C3A C2A H22A . . . 109.00 no
C4A C3A H31A . . . 109.00 no
C4A C3A H32A . . . 110.00 no
H31A C3A H32A . . . 108.00 no
C2A C3A H32A . . . 110.00 no
C2A C3A H31A . . . 109.00 no
C5A C4A H4A . . . 108.00 no
C3A C4A H4A . . . 108.00 no
C41A C4A H4A . . . 109.00 no
C6A C5A H51A . . . 110.00 no
C6A C5A H52A . . . 110.00 no
H51A C5A H52A . . . 108.00 no
C4A C5A H52A . . . 110.00 no
C4A C5A H51A . . . 110.00 no
C5A C6A H61A . . . 109.00 no
N1A C6A H61A . . . 109.00 no
N1A C6A H62A . . . 110.00 no
H61A C6A H62A . . . 108.00 no
C5A C6A H62A . . . 109.00 no
C2 C1 C11 . . . 128.1(2) no
C2 C1 C6 . . . 118.3(3) no
C6 C1 C11 . . . 113.5(2) no
C1 C2 C21 . . . 128.8(2) no
C1 C2 C3 . . . 118.0(2) no
C3 C2 C21 . . . 113.2(3) no
C2 C3 C4 . . . 122.7(3) no
Cl4 C4 C5 . . . 121.1(2) no
C3 C4 C5 . . . 119.3(3) no
Cl4 C4 C3 . . . 119.6(2) no
C4 C5 C6 . . . 119.2(2) no
Cl5 C5 C4 . . . 121.9(2) no
Cl5 C5 C6 . . . 118.9(2) no
C1 C6 C5 . . . 122.5(3) no
O11 C11 C1 . . . 118.8(2) no
O12 C11 C1 . . . 119.8(2) no
O11 C11 O12 . . . 121.4(3) no
O22 C21 C2 . . . 117.7(3) no
O21 C21 O22 . . . 122.1(3) no
O21 C21 C2 . . . 120.2(2) no
C2 C3 H3 . . . 119.00 no
C4 C3 H3 . . . 119.00 no
C1 C6 H6 . . . 119.00 no
C5 C6 H6 . . . 119.00 no

loop_
_geom_bond_atom_site_label_1
_geom_bond_atom_site_label_2
_geom_bond_site_symmetry_1
_geom_bond_site_symmetry_2
_geom_bond_distance
_geom_bond_publ_flag
Cl4 C4 . . 1.731(3) no
Cl5 C5 . . 1.732(3) no
O41A C41A . . 1.226(4) no
O11 C11 . . 1.242(3) no
O12 C11 . . 1.276(3) no
O21 C21 . . 1.288(3) no
O22 C21 . . 1.229(4) no
O12 H12 . . 1.0000 no
N1A C2A . . 1.493(4) no
N1A C6A . . 1.493(4) no
N41A C41A . . 1.343(4) no
N1A H12A . . 0.87(4) no
N1A H11A . . 0.92(4) no
N41A H42A . . 0.93(4) no
N41A H41A . . 0.82(4) no
C2A C3A . . 1.517(4) no
C3A C4A . . 1.529(4) no
C4A C41A . . 1.521(4) no
C4A C5A . . 1.526(4) no
C5A C6A . . 1.520(4) no
C2A H22A . . 0.9700 no
C2A H21A . . 0.9700 no
C3A H31A . . 0.9700 no
C3A H32A . . 0.9700 no
C4A H4A . . 0.9800 no
C5A H51A . . 0.9700 no
C5A H52A . . 0.9700 no
C6A H62A . . 0.9700 no
C6A H61A . . 0.9700 no
C1 C2 . . 1.420(4) no
C1 C11 . . 1.522(4) no
C1 C6 . . 1.399(4) no
C2 C21 . . 1.533(4) no
C2 C3 . . 1.394(4) no
C3 C4 . . 1.384(4) no
C4 C5 . . 1.387(4) no
C5 C6 . . 1.381(4) no
C3 H3 . . 0.9300 no
C6 H6 . . 0.9300 no

loop_
_geom_hbond_atom_site_label_D
_geom_hbond_atom_site_label_H
_geom_hbond_atom_site_label_A
_geom_hbond_site_symmetry_A
_geom_hbond_distance_DH
_geom_hbond_distance_HA
_geom_hbond_distance_DA
_geom_hbond_angle_DHA
_geom_hbond_publ_flag
N1A H11A O11 . 0.92(4) 1.90(4) 2.810(3) 170(3) yes
N1A H11A O12 . 0.92(4) 2.51(4) 3.042(4) 117(3) no
N1A H12A O22 1_545 0.87(4) 1.96(4) 2.753(3) 152(3) yes
N41A H41A O21 2_645 0.82(4) 2.48(4) 3.158(3) 142(4) yes
N41A H42A O41A 2_655 0.93(4) 2.19(4) 3.086(4) 163(3) yes
O12 H12 O21 . 1.00 1.40 2.393(3) 180 yes
C3 H3 O22 . 0.93 2.28 2.662(4) 104 no
C4A H4A O41A 2_655 0.98 2.39 3.245(4) 146 no
C6 H6 O11 . 0.93 2.31 2.689(3) 104 no
C2A H21A O11 3_766 0.97 2.56 3.259(3) 129 no
C2A H22A O12 . 0.97 2.54 3.190(4) 124 no

loop_
_geom_torsion_atom_site_label_1
_geom_torsion_atom_site_label_2
_geom_torsion_atom_site_label_3
_geom_torsion_atom_site_label_4
_geom_torsion_site_symmetry_1
_geom_torsion_site_symmetry_2
_geom_torsion_site_symmetry_3
_geom_torsion_site_symmetry_4
_geom_torsion
_geom_torsion_publ_flag
C6A N1A C2A C3A . . . . -53.9(3) no
C2A N1A C6A C5A . . . . 54.3(3) no
N1A C2A C3A C4A . . . . 55.6(3) no
C2A C3A C4A C5A . . . . -58.7(3) no
C2A C3A C4A C41A . . . . 177.6(2) no
C3A C4A C5A C6A . . . . 58.8(3) no
C41A C4A C5A C6A . . . . -179.2(2) no
C3A C4A C41A O41A . . . . 78.8(4) no
C3A C4A C41A N41A . . . . -99.4(3) no
C5A C4A C41A O41A . . . . -43.0(4) no
C5A C4A C41A N41A . . . . 138.9(3) no
C4A C5A C6A N1A . . . . -56.3(3) no
C6 C1 C2 C3 . . . . -0.5(4) no
C6 C1 C2 C21 . . . . 179.0(3) no
C11 C1 C2 C3 . . . . 179.1(3) no
C11 C1 C2 C21 . . . . -1.3(5) no
C2 C1 C6 C5 . . . . 0.8(4) no
C11 C1 C6 C5 . . . . -179.0(2) no
C2 C1 C11 O11 . . . . 174.1(3) no
C2 C1 C11 O12 . . . . -7.1(4) no
C6 C1 C11 O11 . . . . -6.2(4) no
C6 C1 C11 O12 . . . . 172.6(3) no
C1 C2 C3 C4 . . . . -0.4(4) no
C21 C2 C3 C4 . . . . 180.0(2) no
C1 C2 C21 O21 . . . . 5.9(4) no
C1 C2 C21 O22 . . . . -174.7(3) no
C3 C2 C21 O21 . . . . -174.6(2) no
C3 C2 C21 O22 . . . . 4.9(4) no
C2 C3 C4 Cl4 . . . . -177.6(2) no
C2 C3 C4 C5 . . . . 1.2(4) no
Cl4 C4 C5 Cl5 . . . . -1.2(3) no
Cl4 C4 C5 C6 . . . . 177.8(2) no
C3 C4 C5 Cl5 . . . . -180.0(2) no
C3 C4 C5 C6 . . . . -0.9(4) no
Cl5 C5 C6 C1 . . . . 179.0(2) no
C4 C5 C6 C1 . . . . 0.0(4) no

loop_
_cod_related_entry_id
_cod_related_entry_database
_cod_related_entry_code
1 ChemSpider 30654315
